data_9004586
loop_
_publ_author_name
'Li, Y.'
'Burns, P. C.'

_publ_section_title
;
 Investigations of crystal-chemical variability in lead uranyl oxide
 hydrates. II. Fourmarierite
 Note: sample M31669
;
_journal_name_full 'The Canadian Mineralogist'
_journal_page_first 737
_journal_page_last 749
_journal_paper_doi 10.2113/gscanmin.38.3.737
_journal_volume 38
_journal_year 2000
_chemical_compound_source 'Shinkolobwe, Democratic Republic of Congo'
_chemical_formula_sum 'H10 O19 Pb U4'
_chemical_name_mineral Fourmarierite
_space_group_IT_number 36
_symmetry_space_group_name_Hall 'B -2 -2b'
_symmetry_space_group_name_H-M 'B b 21 m'
_cell_angle_alpha 90
_cell_angle_beta 90
_cell_angle_gamma 90
_cell_formula_units_Z 8
_cell_length_a 14.000
_cell_length_b 16.417
_cell_length_c 14.357
_cell_volume 3299.784
_database_code_amcsd 0005678
_exptl_crystal_density_diffrn 5.923
_cod_original_formula_sum 'U4 Pb O19 H10'
_cod_database_code 9004586

loop_
_space_group_symop_operation_xyz
x,y,z
1/2+x,y,1/2+z
-x,1/2+y,z
1/2-x,1/2+y,1/2+z
x,y,-z
1/2+x,y,1/2-z
-x,1/2+y,-z
1/2-x,1/2+y,1/2-z

loop_
_atom_site_label
_atom_site_fract_x
_atom_site_fract_y
_atom_site_fract_z
_atom_site_U_iso_or_equiv
_atom_site_type_symbol
_atom_site_attached_hydrogens
U(1) 0.02410 0.11710 0.24310 0.01700 U 0
U(2) 0.01540 0.38320 0.24040 0.01600 U 0
U(3) 0.27220 0.02160 0.22120 0.01600 U 0
U(4) 0.24150 0.25310 0.26030 0.01800 U 0
Pb(1) 0.18600 0.38100 0.00000 0.02900 Pb 0
Pb(2) 0.32770 0.60400 0.00000 0.03000 Pb 0
O(1) -0.00430 0.13270 0.12360 0.03100 O 0
O(2) 0.05160 0.09460 0.36370 0.02900 O 0
O(3) 0.05670 0.37440 0.11760 0.02200 O 0
O(4) -0.03050 0.38520 0.35580 0.03400 O 0
O(5) 0.29200 0.02600 0.09820 0.01900 O 0
O(6) 0.24660 0.01300 0.33910 0.03500 O 0
O(7) 0.25260 0.29050 0.14460 0.02800 O 0
O(8) 0.23910 0.21570 0.37860 0.03100 O 0
O(9) 0.10980 -0.01860 0.19030 0.01800 O 0
O(10) -0.07320 0.00800 0.24480 0.02400 O 0
O(11) -0.13290 0.15910 0.29060 0.02300 O 0
O-H(12) 0.06940 0.24930 0.26860 0.03700 O 1
O(13) 0.18160 0.13300 0.21540 0.02600 O 0
O(14) -0.11730 0.31250 0.19220 0.01700 O 0
O-H(15) 0.18380 0.38160 0.30030 0.02600 O 1
Wat(16) 0.14000 0.55200 0.00000 0.07100 O 2
Wat(17) 0.36900 0.45000 0.00000 0.03400 O 2
Wat(18) 0.13400 0.21200 0.00000 0.06100 O 2
Wat(19) 0.45400 0.73000 0.00000 0.11000 O 2
Wat(20) 0.12000 -0.04100 0.00000 0.06200 O 2
Wat(21) 0.35700 0.16500 0.00000 0.04200 O 2
Wat(22) 0.10000 0.77900 0.00000 0.06800 O 2
Wat(23) 0.31700 0.86900 0.00000 0.04700 O 2

loop_
_cod_changelog_entry_id
_cod_changelog_entry_author
_cod_changelog_entry_date
_cod_changelog_entry_text
1
;cod-tools version 3.8.0
Id: cif_guess_AMCSD_atom_types 9581 2023-05-17 12:35:41Z saulius
;
2023-05-23T09:15:53+03:00
;Derived atom types and hydrogen counts
from atom names that follow the AMCSD naming convention
(Wat == water, O-H == hydroxyl).
;

loop_
_cod_related_entry_id
_cod_related_entry_database
_cod_related_entry_code
1 AMCSD 0005678
